data_7155497
loop_
_publ_author_name
'Gopalaiah, Kovuru'
'Saini, Anupama'
'Chandrudu, Sankala Naga'
'Rao, Devarapalli Chenna'
'Yadav, Harsh'
'Kumar, Binay'

_publ_section_title
;
 Copper-catalyzed aerobic oxidative coupling of o-phenylenediamines with
 2-aryl/heteroarylethylamines: direct access to construct quinoxalines.
;
_journal_issue 10
_journal_name_full 'Organic &amp; biomolecular chemistry'
_journal_page_first 2259
_journal_page_last 2268
_journal_paper_doi 10.1039/c7ob00122c
_journal_volume 15
_journal_year 2017
_chemical_formula_moiety 'C14 H9 Cl N2'
_chemical_formula_sum 'C14 H9 Cl N2'
_chemical_formula_weight 240.68
_space_group_crystal_system monoclinic
_space_group_IT_number 14
_space_group_name_Hall '-P 2ybc'
_space_group_name_H-M_alt 'P 1 21/c 1'
_symmetry_space_group_name_Hall '-P 2ybc'
_symmetry_space_group_name_H-M 'P 1 21/c 1'
_atom_sites_solution_hydrogens geom
_audit_creation_date 2016-12-26
_audit_creation_method
;
Olex2 1.2
(compiled 2016.11.30 svn.r3356 for OlexSys, GUI svn.r5269)
;
_audit_update_record
;
2017-02-17 deposited with the CCDC.
2017-02-17 downloaded from the CCDC.
;
_cell_angle_alpha 90
_cell_angle_beta 96.286(11)
_cell_angle_gamma 90
_cell_formula_units_Z 4
_cell_length_a 3.8983(5)
_cell_length_b 26.209(3)
_cell_length_c 11.0333(11)
_cell_measurement_reflns_used 527
_cell_measurement_temperature 293(2)
_cell_measurement_theta_max 19.4990
_cell_measurement_theta_min 3.1010
_cell_volume 1120.5(2)
_computing_molecular_graphics 'Olex2 (Dolomanov et al., 2009)'
_computing_publication_material 'Olex2 (Dolomanov et al., 2009)'
_computing_structure_refinement 'ShelXL (Sheldrick, 2015)'
_computing_structure_solution 'ShelXT (Sheldrick, 2015)'
_diffrn_ambient_temperature 293(2)
_diffrn_measured_fraction_theta_full 0.999
_diffrn_measured_fraction_theta_max 0.914
_diffrn_measurement_device_type 'Xcalibur, Sapphire3'
_diffrn_radiation_type MoK\a
_diffrn_radiation_wavelength 0.71073
_diffrn_reflns_av_R_equivalents 0.1467
_diffrn_reflns_av_unetI/netI 0.1847
_diffrn_reflns_Laue_measured_fraction_full 0.999
_diffrn_reflns_Laue_measured_fraction_max 0.914
_diffrn_reflns_limit_h_max 5
_diffrn_reflns_limit_h_min -5
_diffrn_reflns_limit_k_max 33
_diffrn_reflns_limit_k_min -34
_diffrn_reflns_limit_l_max 15
_diffrn_reflns_limit_l_min -14
_diffrn_reflns_number 14444
_diffrn_reflns_point_group_measured_fraction_full 0.999
_diffrn_reflns_point_group_measured_fraction_max 0.914
_diffrn_reflns_theta_full 25.242
_diffrn_reflns_theta_max 29.378
_diffrn_reflns_theta_min 2.981
_diffrn_source 'Enhance (Mo) X-ray Source'
_exptl_absorpt_coefficient_mu 0.316
_exptl_absorpt_correction_T_max 1.00000
_exptl_absorpt_correction_T_min 0.45680
_exptl_absorpt_correction_type multi-scan
_exptl_absorpt_process_details
;
CrysAlisPro, Agilent Technologies,
Version 1.171.36.32 (release 02-08-2013 CrysAlis171 .NET)
(compiled Aug  2 2013,16:46:58)
Empirical absorption correction using spherical harmonics,
 implemented in SCALE3 ABSPACK scaling algorithm.
;
_exptl_crystal_density_diffrn 1.427
_exptl_crystal_description Block
_exptl_crystal_F_000 496
_exptl_crystal_size_max 0.5
_exptl_crystal_size_mid 0.5
_exptl_crystal_size_min 0.5
_refine_diff_density_max 0.801
_refine_diff_density_min -0.269
_refine_diff_density_rms 0.087
_refine_ls_extinction_method none
_refine_ls_goodness_of_fit_ref 0.967
_refine_ls_hydrogen_treatment constr
_refine_ls_matrix_type full
_refine_ls_number_parameters 154
_refine_ls_number_reflns 2831
_refine_ls_number_restraints 0
_refine_ls_restrained_S_all 0.967
_refine_ls_R_factor_all 0.2615
_refine_ls_R_factor_gt 0.1109
_refine_ls_shift/su_max 0.000
_refine_ls_shift/su_mean 0.000
_refine_ls_structure_factor_coef Fsqd
_refine_ls_weighting_details 'w=1/[\s^2^(Fo^2^)+(0.1336P)^2^] where P=(Fo^2^+2Fc^2^)/3'
_refine_ls_weighting_scheme calc
_refine_ls_wR_factor_gt 0.2407
_refine_ls_wR_factor_ref 0.3247
_reflns_Friedel_coverage 0.000
_reflns_number_gt 1275
_reflns_number_total 2831
_reflns_threshold_expression 'I > 2\s(I)'
_cod_data_source_file c7ob00122c2.cif
_cod_data_source_block 7-Chloro-2-phenylquinoxaline
_cod_depositor_comments 'Adding full bibliography for 7155495--7155499.cif.'
_cod_database_code 7155497
_publcif_datablock.id {83910ecc-f963-4059-a6f8-8cdd7ddc4c39}

_shelx_space_group_comment
;
The symmetry employed for this shelxl refinement is uniquely defined
by the following loop, which should always be used as a source of
symmetry information in preference to the above space-group names.
They are only intended as comments.
;

loop_
_space_group_symop_operation_xyz
'x, y, z'
'-x, y+1/2, -z+1/2'
'-x, -y, -z'
'x, -y-1/2, z-1/2'

loop_
_atom_site_label
_atom_site_type_symbol
_atom_site_fract_x
_atom_site_fract_y
_atom_site_fract_z
_atom_site_U_iso_or_equiv
_atom_site_adp_type
_atom_site_occupancy
_atom_site_site_symmetry_order
_atom_site_calc_flag
_atom_site_refinement_flags_posn
Cl1 Cl 0.6472(4) 0.11093(5) 0.75867(16) 0.0694(7) Uani 1 1 d .
N1 N 0.6135(11) 0.30352(16) 0.7128(4) 0.0468(12) Uani 1 1 d .
N2 N 0.1940(13) 0.29525(17) 0.4867(4) 0.0544(13) Uani 1 1 d .
C7 C 0.5118(13) 0.3438(2) 0.6469(5) 0.0454(14) Uani 1 1 d .
C14 C 0.5050(13) 0.25719(18) 0.6647(5) 0.0403(13) Uani 1 1 d .
C6 C 0.6254(14) 0.39476(19) 0.6957(6) 0.0470(14) Uani 1 1 d .
C9 C 0.3014(14) 0.25327(19) 0.5527(5) 0.0448(14) Uani 1 1 d .
C13 C 0.6116(13) 0.21239(19) 0.7305(5) 0.0435(13) Uani 1 1 d .
H13 H 0.747605 0.214438 0.805041 0.052 Uiso 1 1 calc R
C12 C 0.5109(14) 0.16653(19) 0.6823(5) 0.0512(15) Uani 1 1 d .
C11 C 0.3087(15) 0.1622(2) 0.5692(6) 0.0557(16) Uani 1 1 d .
H11 H 0.246289 0.130079 0.538487 0.067 Uiso 1 1 calc R
C10 C 0.2032(15) 0.2047(2) 0.5042(6) 0.0567(16) Uani 1 1 d .
H10 H 0.069204 0.201858 0.429434 0.068 Uiso 1 1 calc R
C8 C 0.3003(15) 0.3394(2) 0.5344(5) 0.0532(15) Uani 1 1 d .
H8 H 0.233248 0.369085 0.492230 0.064 Uiso 1 1 calc R
C1 C 0.6886(14) 0.4024(2) 0.8194(6) 0.0552(16) Uani 1 1 d .
H1 H 0.657779 0.375597 0.872316 0.066 Uiso 1 1 calc R
C5 C 0.6793(16) 0.4354(2) 0.6185(6) 0.0692(19) Uani 1 1 d .
H5 H 0.643034 0.430852 0.534478 0.083 Uiso 1 1 calc R
C4 C 0.7865(17) 0.4826(2) 0.6657(8) 0.075(2) Uani 1 1 d .
H4 H 0.819419 0.509677 0.613823 0.090 Uiso 1 1 calc R
C3 C 0.8428(19) 0.4888(2) 0.7884(8) 0.080(2) Uani 1 1 d .
H3 H 0.913718 0.520376 0.820161 0.096 Uiso 1 1 calc R
C2 C 0.7971(18) 0.4493(2) 0.8663(7) 0.079(2) Uani 1 1 d .
H2 H 0.838856 0.453982 0.950174 0.094 Uiso 1 1 calc R

loop_
_atom_site_aniso_label
_atom_site_aniso_U_11
_atom_site_aniso_U_22
_atom_site_aniso_U_33
_atom_site_aniso_U_23
_atom_site_aniso_U_13
_atom_site_aniso_U_12
Cl1 0.0821(14) 0.0448(10) 0.0792(13) 0.0039(7) -0.0004(9) 0.0012(8)
N1 0.050(3) 0.047(3) 0.042(3) 0.001(2) 0.000(2) -0.004(2)
N2 0.065(3) 0.054(3) 0.041(3) 0.007(2) -0.009(2) 0.003(2)
C7 0.045(3) 0.047(3) 0.044(3) 0.000(3) 0.003(3) 0.005(3)
C14 0.043(3) 0.039(3) 0.039(3) -0.003(2) 0.005(3) -0.002(2)
C6 0.045(3) 0.045(3) 0.051(4) 0.009(3) 0.002(3) 0.002(2)
C9 0.045(3) 0.053(3) 0.033(3) -0.004(2) -0.007(3) -0.001(3)
C13 0.049(3) 0.045(3) 0.035(3) 0.000(2) 0.000(3) -0.001(3)
C12 0.066(4) 0.042(3) 0.045(4) -0.006(2) -0.002(3) 0.003(3)
C11 0.061(4) 0.049(3) 0.057(4) -0.007(3) 0.008(3) -0.003(3)
C10 0.055(4) 0.067(4) 0.045(4) -0.013(3) -0.006(3) -0.006(3)
C8 0.058(4) 0.055(4) 0.047(4) 0.008(3) 0.003(3) 0.007(3)
C1 0.064(4) 0.049(3) 0.050(4) -0.002(3) -0.002(3) 0.003(3)
C5 0.091(5) 0.052(4) 0.065(5) 0.012(3) 0.012(4) 0.006(3)
C4 0.086(5) 0.040(4) 0.096(6) 0.013(4) 0.001(4) 0.002(3)
C3 0.091(6) 0.045(4) 0.099(6) -0.005(4) -0.017(5) -0.006(3)
C2 0.107(6) 0.056(4) 0.068(5) -0.011(4) -0.013(4) -0.009(4)

loop_
_atom_type_symbol
_atom_type_description
_atom_type_scat_dispersion_real
_atom_type_scat_dispersion_imag
_atom_type_scat_source
C C 0.0033 0.0016 'International Tables Vol C Tables 4.2.6.8 and 6.1.1.4'
H H 0.0000 0.0000 'International Tables Vol C Tables 4.2.6.8 and 6.1.1.4'
N N 0.0061 0.0033 'International Tables Vol C Tables 4.2.6.8 and 6.1.1.4'
O O 0.0106 0.0060 'International Tables Vol C Tables 4.2.6.8 and 6.1.1.4'
Cl Cl 0.1484 0.1585 'International Tables Vol C Tables 4.2.6.8 and 6.1.1.4'

loop_
_geom_angle_atom_site_label_1
_geom_angle_atom_site_label_2
_geom_angle_atom_site_label_3
_geom_angle
C7 N1 C14 115.7(5)
C8 N2 C9 115.5(5)
N1 C7 C6 117.3(5)
N1 C7 C8 122.0(5)
C8 C7 C6 120.7(5)
N1 C14 C9 121.8(5)
N1 C14 C13 118.3(5)
C9 C14 C13 119.9(5)
C1 C6 C7 120.2(5)
C1 C6 C5 118.2(5)
C5 C6 C7 121.5(6)
N2 C9 C14 121.7(5)
N2 C9 C10 118.0(5)
C14 C9 C10 120.2(5)
C14 C13 H13 120.7
C12 C13 C14 118.5(5)
C12 C13 H13 120.7
C13 C12 Cl1 119.6(4)
C13 C12 C11 122.0(5)
C11 C12 Cl1 118.4(4)
C12 C11 H11 119.7
C10 C11 C12 120.6(5)
C10 C11 H11 119.7
C9 C10 H10 120.6
C11 C10 C9 118.8(6)
C11 C10 H10 120.6
N2 C8 C7 123.2(5)
N2 C8 H8 118.4
C7 C8 H8 118.4
C6 C1 H1 119.5
C6 C1 C2 121.1(6)
C2 C1 H1 119.5
C6 C5 H5 119.7
C4 C5 C6 120.7(6)
C4 C5 H5 119.7
C5 C4 H4 120.3
C3 C4 C5 119.3(6)
C3 C4 H4 120.3
C4 C3 H3 119.4
C4 C3 C2 121.2(6)
C2 C3 H3 119.4
C1 C2 H2 120.3
C3 C2 C1 119.5(7)
C3 C2 H2 120.3

loop_
_geom_bond_atom_site_label_1
_geom_bond_atom_site_label_2
_geom_bond_distance
Cl1 C12 1.737(5)
N1 C7 1.317(6)
N1 C14 1.373(6)
N2 C9 1.360(6)
N2 C8 1.319(6)
C7 C6 1.490(7)
C7 C8 1.417(8)
C14 C9 1.398(7)
C14 C13 1.418(6)
C6 C1 1.374(8)
C6 C5 1.394(7)
C9 C10 1.417(7)
C13 H13 0.9300
C13 C12 1.355(7)
C12 C11 1.405(8)
C11 H11 0.9300
C11 C10 1.364(7)
C10 H10 0.9300
C8 H8 0.9300
C1 H1 0.9300
C1 C2 1.381(7)
C5 H5 0.9300
C5 C4 1.389(8)
C4 H4 0.9300
C4 C3 1.357(10)
C3 H3 0.9300
C3 C2 1.369(9)
C2 H2 0.9300
